data_7001964
loop_
_publ_author_name
'Pugh, David'
'Wells, Neil J.'
'Evans, David J.'
'Danopoulos, Andreas A.'

_publ_section_title
;
 Reactions of &#x2018;pincer&#x2019; pyridine dicarbene complexes of
 Fe(0) with silanes
;
_journal_issue 35
_journal_name_full 'Dalton Transactions'
_journal_page_first 7189
_journal_paper_doi 10.1039/b907141p
_journal_year 2009
_chemical_formula_moiety 'C53 H63 Fe N5 Si3'
_chemical_formula_sum 'C53 H63 Fe N5 Si3'
_chemical_formula_weight 910.20
_chemical_name_systematic
;
?
;
_space_group_IT_number 14
_symmetry_cell_setting monoclinic
_symmetry_space_group_name_Hall '-P 2ybc'
_symmetry_space_group_name_H-M 'P 1 21/c 1'
_atom_sites_solution_hydrogens geom
_atom_sites_solution_primary direct
_atom_sites_solution_secondary difmap
_audit_creation_method SHELXL-97
_cell_angle_alpha 90.00
_cell_angle_beta 101.44(7)
_cell_angle_gamma 90.00
_cell_formula_units_Z 4
_cell_length_a 18.195(19)
_cell_length_b 14.27(3)
_cell_length_c 19.696(9)
_cell_measurement_reflns_used 9507
_cell_measurement_temperature 120(2)
_cell_measurement_theta_max 25.68
_cell_measurement_theta_min 2.91
_cell_volume 5012(12)
_computing_cell_refinement 'DENZO (Otwinowski & Minor, 1997) & COLLECT (Hooft, R.W.W., 1998)'
_computing_data_collection 'COLLECT (Hooft, R.W.W., 1998)'
_computing_data_reduction 'DENZO (Otwinowski & Minor, 1997) & COLLECT (Hooft, R.W.W., 1998)'
_computing_molecular_graphics 'ORTEP-III (Farrugia, 1997)'
_computing_publication_material 'enCIFer (2004)'
_computing_structure_refinement 'SHELXL-97 (Sheldrick, 1997)'
_computing_structure_solution 'SHELXS-97 (Sheldrick, 1997)'
_diffrn_ambient_temperature 120(2)
_diffrn_detector_area_resol_mean 9.091
_diffrn_measured_fraction_theta_full 0.969
_diffrn_measured_fraction_theta_max 0.969
_diffrn_measurement_device_type 'Bruker-Nonius 95mm CCD camera on \k-goniostat'
_diffrn_measurement_method '\f & \w scans'
_diffrn_radiation_monochromator '10cm confocal mirrors'
_diffrn_radiation_source 'Bruker-Nonius FR591 rotating anode'
_diffrn_radiation_type MoK\a
_diffrn_radiation_wavelength 0.71073
_diffrn_reflns_av_R_equivalents 0.1625
_diffrn_reflns_av_sigmaI/netI 0.1470
_diffrn_reflns_limit_h_max 21
_diffrn_reflns_limit_h_min -21
_diffrn_reflns_limit_k_max 17
_diffrn_reflns_limit_k_min -17
_diffrn_reflns_limit_l_max 23
_diffrn_reflns_limit_l_min -24
_diffrn_reflns_number 55154
_diffrn_reflns_theta_full 25.67
_diffrn_reflns_theta_max 25.67
_diffrn_reflns_theta_min 2.85
_diffrn_standards_number 0
_exptl_absorpt_coefficient_mu 0.412
_exptl_absorpt_correction_T_max 0.9959
_exptl_absorpt_correction_T_min 0.9599
_exptl_absorpt_correction_type multi-scan
_exptl_absorpt_process_details 'SADABS V2.10 (Sheldrick, G.M., 2003)'
_exptl_crystal_colour 'Dark Yellow'
_exptl_crystal_density_diffrn 1.206
_exptl_crystal_density_method 'not measured'
_exptl_crystal_description Block
_exptl_crystal_F_000 1936
_exptl_crystal_size_max 0.10
_exptl_crystal_size_mid 0.02
_exptl_crystal_size_min 0.01
_refine_diff_density_max 0.311
_refine_diff_density_min -0.305
_refine_diff_density_rms 0.069
_refine_ls_extinction_method none
_refine_ls_goodness_of_fit_ref 1.035
_refine_ls_hydrogen_treatment mixed
_refine_ls_matrix_type full
_refine_ls_number_parameters 585
_refine_ls_number_reflns 9215
_refine_ls_number_restraints 730
_refine_ls_restrained_S_all 1.004
_refine_ls_R_factor_all 0.1635
_refine_ls_R_factor_gt 0.0830
_refine_ls_shift/su_max 0.010
_refine_ls_shift/su_mean 0.001
_refine_ls_structure_factor_coef Fsqd
_refine_ls_weighting_details 'calc w=1/[\s^2^(Fo^2^)+(0.0000P)^2^+8.5330P] where P=(Fo^2^+2Fc^2^)/3'
_refine_ls_weighting_scheme calc
_refine_ls_wR_factor_gt 0.1149
_refine_ls_wR_factor_ref 0.1345
_reflns_number_gt 5217
_reflns_number_total 9215
_reflns_threshold_expression >2sigma(I)
_cod_data_source_file b907141p.txt
_cod_data_source_block 2a
_cod_depositor_comments
;
The following automatic conversions were performed:
'_symmetry_cell_setting' value 'Monoclinic' changed to 'monoclinic'
according to '/home/saulius/struct/CIF-dictionaries/cif_core.dic'
dictionary named 'cif_core.dic' version 2.4.1 from 2010-06-29.

Automatic conversion script
Id: cif_fix_enum 1527 2010-12-29 10:47:43Z saulius 
;
_cod_original_cell_volume 5013(11)
_cod_original_sg_symbol_H-M P21/c
_cod_database_code 7001964

loop_
_symmetry_equiv_pos_as_xyz
'x, y, z'
'-x, y+1/2, -z+1/2'
'-x, -y, -z'
'x, -y-1/2, z-1/2'

loop_
_atom_site_label
_atom_site_type_symbol
_atom_site_fract_x
_atom_site_fract_y
_atom_site_fract_z
_atom_site_U_iso_or_equiv
_atom_site_adp_type
_atom_site_occupancy
_atom_site_symmetry_multiplicity
_atom_site_calc_flag
_atom_site_refinement_flags
_atom_site_disorder_assembly
_atom_site_disorder_group
H57 H 0.1954(19) 0.203(2) 0.3860(15) 0.017(9) Uiso 1 1 d . . .
H56 H 0.229(2) 0.341(3) 0.3396(17) 0.034(11) Uiso 1 1 d . . .
H58 H 0.364(2) 0.011(3) 0.2857(17) 0.038(11) Uiso 1 1 d . . .
H55 H 0.095(2) 0.292(2) 0.2891(16) 0.024(10) Uiso 1 1 d . . .
H59 H 0.387(2) 0.102(3) 0.199(2) 0.060(14) Uiso 1 1 d . . .
H54 H 0.138(2) 0.352(3) 0.197(2) 0.064(14) Uiso 1 1 d . . .
H999 H 0.279(3) 0.141(3) 0.290(2) 0.080(16) Uiso 1 1 d . . .
Fe1 Fe 0.22888(4) 0.16392(4) 0.23710(3) 0.02721(18) Uani 1 1 d . A .
Si1 Si 0.12465(8) 0.26845(9) 0.22747(7) 0.0349(3) Uani 1 1 d D . .
Si2 Si 0.24545(8) 0.23881(9) 0.34469(6) 0.0325(3) Uani 1 1 d . . .
Si3 Si 0.32590(8) 0.05827(9) 0.22499(6) 0.0336(3) Uani 1 1 d D . .
C13 C 0.2804(2) 0.2587(3) 0.1913(2) 0.0276(11) Uani 1 1 d U . .
N1 N 0.3328(2) 0.3308(3) 0.19901(17) 0.0319(9) Uani 1 1 d U A .
N5 N 0.1386(2) 0.0002(2) 0.29720(17) 0.0347(10) Uani 1 1 d U A .
N2 N 0.25936(19) 0.2537(2) 0.11848(16) 0.0288(9) Uani 1 1 d U A .
N4 N 0.1281(2) 0.0168(2) 0.18694(18) 0.0353(10) Uani 1 1 d U A .
N3 N 0.1880(2) 0.1336(2) 0.14246(16) 0.0280(9) Uani 1 1 d U . .
C15 C 0.2989(3) 0.3183(3) 0.0853(2) 0.0403(13) Uani 1 1 d U . .
H15 H 0.2943 0.3267 0.0368 0.048 Uiso 1 1 calc R A .
C21 C 0.1650(3) 0.0574(3) 0.2497(2) 0.0320(11) Uani 1 1 d U . .
C29 C 0.2135(3) -0.0406(3) 0.4121(2) 0.0352(12) Uani 1 1 d U A .
C24 C 0.1522(3) 0.0082(3) 0.3720(2) 0.0337(12) Uani 1 1 d U . .
C43 C 0.3865(3) 0.1624(4) 0.4223(2) 0.0473(13) Uani 1 1 d U . .
H43 H 0.3750 0.1085 0.3938 0.057 Uiso 1 1 calc R A .
C7 C 0.2723(3) 0.4970(3) 0.2582(3) 0.0529(14) Uani 1 1 d U . .
H7 H 0.2403 0.4460 0.2329 0.064 Uiso 1 1 calc R . .
C6 C 0.4503(3) 0.3368(4) 0.2873(2) 0.0406(12) Uani 1 1 d U A .
C1 C 0.3776(3) 0.3721(3) 0.2619(2) 0.0376(12) Uani 1 1 d U . .
C17 C 0.1791(3) 0.1643(3) 0.0223(2) 0.0386(12) Uani 1 1 d U . .
H17 H 0.1926 0.2009 -0.0137 0.046 Uiso 1 1 calc R A .
C16 C 0.2076(3) 0.1843(3) 0.0903(2) 0.0304(11) Uani 1 1 d U A .
C42 C 0.3377(3) 0.2399(3) 0.4110(2) 0.0350(12) Uani 1 1 d U A .
C22 C 0.0825(3) -0.0594(3) 0.1961(2) 0.0463(14) Uani 1 1 d U . .
H22 H 0.0529 -0.0965 0.1610 0.056 Uiso 1 1 calc R A .
C25 C 0.0995(3) 0.0586(3) 0.4016(2) 0.0384(12) Uani 1 1 d U A .
C14 C 0.3443(3) 0.3657(3) 0.1355(2) 0.0437(14) Uani 1 1 d U A .
H14 H 0.3781 0.4142 0.1292 0.052 Uiso 1 1 calc R . .
C2 C 0.3487(3) 0.4542(3) 0.2899(2) 0.0420(13) Uani 1 1 d U A .
C27 C 0.1691(3) 0.0109(4) 0.5139(3) 0.0499(14) Uani 1 1 d U A .
H27 H 0.1747 0.0112 0.5629 0.060 Uiso 1 1 calc R . .
C20 C 0.1403(3) 0.0601(3) 0.1265(2) 0.0344(12) Uani 1 1 d U A .
C19 C 0.1094(3) 0.0347(3) 0.0590(2) 0.0412(13) Uani 1 1 d U . .
H19 H 0.0763 -0.0171 0.0488 0.049 Uiso 1 1 calc R A .
C28 C 0.2207(3) -0.0374(3) 0.4838(2) 0.0424(13) Uani 1 1 d U . .
H28 H 0.2615 -0.0687 0.5126 0.051 Uiso 1 1 calc R A .
C23 C 0.0893(3) -0.0691(3) 0.2644(2) 0.0424(13) Uani 1 1 d U A .
H23 H 0.0649 -0.1149 0.2870 0.051 Uiso 1 1 calc R . .
C18 C 0.1294(3) 0.0889(3) 0.0067(2) 0.0444(13) Uani 1 1 d U A .
H18 H 0.1090 0.0744 -0.0403 0.053 Uiso 1 1 calc R . .
C33 C 0.2702(3) -0.0948(3) 0.3804(2) 0.0422(13) Uani 1 1 d U . .
H33 H 0.2753 -0.0610 0.3372 0.051 Uiso 1 1 calc R A .
C10 C 0.4846(3) 0.2564(4) 0.2521(2) 0.0453(13) Uani 1 1 d U . .
H10 H 0.4436 0.2275 0.2170 0.054 Uiso 1 1 calc R A .
C30 C 0.0338(3) 0.1128(3) 0.3587(3) 0.0476(14) Uani 1 1 d U . .
H30 H 0.0466 0.1250 0.3124 0.057 Uiso 1 1 calc R A .
C47 C 0.3576(3) 0.3185(4) 0.4537(2) 0.0508(14) Uani 1 1 d U . .
H47 H 0.3266 0.3725 0.4470 0.061 Uiso 1 1 calc R A .
C36A C 0.0348(10) 0.2266(14) 0.1625(11) 0.0328(16) Uani 0.48(2) 1 d PGDU A 1
C37A C 0.0110(9) 0.2794(12) 0.1029(10) 0.044(2) Uani 0.48(2) 1 d PGU A 1
H37A H 0.0378 0.3341 0.0950 0.053 Uiso 0.48(2) 1 calc PR A 1
C38A C -0.0521(8) 0.2521(13) 0.0549(7) 0.055(3) Uani 0.48(2) 1 d PGU A 1
H38A H -0.0683 0.2882 0.0141 0.065 Uiso 0.48(2) 1 calc PR A 1
C39A C -0.0913(7) 0.1720(14) 0.0664(7) 0.053(3) Uani 0.48(2) 1 d PGU A 1
H39A H -0.1343 0.1533 0.0336 0.064 Uiso 0.48(2) 1 calc PR A 1
C40A C -0.0674(8) 0.1192(11) 0.1260(8) 0.046(2) Uani 0.48(2) 1 d PGU A 1
H40A H -0.0942 0.0644 0.1339 0.055 Uiso 0.48(2) 1 calc PR A 1
C41A C -0.0044(11) 0.1465(12) 0.1741(8) 0.0401(17) Uani 0.48(2) 1 d PGU A 1
H41A H 0.0119 0.1104 0.2148 0.048 Uiso 0.48(2) 1 calc PR A 1
C36B C 0.0344(9) 0.2395(13) 0.1600(10) 0.0328(16) Uani 0.52(2) 1 d PGDU A 2
C37B C 0.0150(8) 0.3043(12) 0.1068(9) 0.044(2) Uani 0.52(2) 1 d PGU A 2
H37B H 0.0450 0.3586 0.1056 0.053 Uiso 0.52(2) 1 calc PR A 2
C38B C -0.0482(8) 0.2897(12) 0.0553(6) 0.055(3) Uani 0.52(2) 1 d PGU A 2
H38B H -0.0614 0.3340 0.0189 0.065 Uiso 0.52(2) 1 calc PR A 2
C39B C -0.0920(6) 0.2104(13) 0.0570(7) 0.053(3) Uani 0.52(2) 1 d PGU A 2
H39B H -0.1352 0.2004 0.0218 0.064 Uiso 0.52(2) 1 calc PR A 2
C40B C -0.0727(7) 0.1455(10) 0.1102(8) 0.046(2) Uani 0.52(2) 1 d PGU A 2
H40B H -0.1026 0.0913 0.1114 0.055 Uiso 0.52(2) 1 calc PR A 2
C41B C -0.0094(10) 0.1601(11) 0.1617(8) 0.0401(17) Uani 0.52(2) 1 d PGU A 2
H41B H 0.0038 0.1158 0.1981 0.048 Uiso 0.52(2) 1 calc PR A 2
C12 C 0.5205(3) 0.1786(4) 0.3020(3) 0.0617(16) Uani 1 1 d U A .
H12A H 0.5628 0.2045 0.3354 0.093 Uiso 1 1 calc R . .
H12B H 0.5384 0.1282 0.2756 0.093 Uiso 1 1 calc R . .
H12C H 0.4831 0.1535 0.3268 0.093 Uiso 1 1 calc R . .
C45 C 0.4685(3) 0.2413(5) 0.5156(3) 0.0623(17) Uani 1 1 d U . .
H45 H 0.5125 0.2422 0.5509 0.075 Uiso 1 1 calc R A .
C11 C 0.5435(3) 0.2973(4) 0.2130(2) 0.0598(16) Uani 1 1 d U A .
H11A H 0.5200 0.3456 0.1805 0.090 Uiso 1 1 calc R . .
H11B H 0.5629 0.2471 0.1875 0.090 Uiso 1 1 calc R . .
H11C H 0.5849 0.3250 0.2465 0.090 Uiso 1 1 calc R . .
C5 C 0.4938(3) 0.3832(4) 0.3441(3) 0.0549(15) Uani 1 1 d U . .
H5 H 0.5427 0.3608 0.3631 0.066 Uiso 1 1 calc R A .
C9 C 0.2298(3) 0.5395(4) 0.3116(3) 0.0708(18) Uani 1 1 d U . .
H9A H 0.2269 0.4931 0.3477 0.106 Uiso 1 1 calc R . .
H9B H 0.1790 0.5572 0.2882 0.106 Uiso 1 1 calc R . .
H9C H 0.2565 0.5952 0.3327 0.106 Uiso 1 1 calc R . .
C26 C 0.1090(3) 0.0589(4) 0.4735(2) 0.0485(14) Uani 1 1 d U . .
H26 H 0.0745 0.0918 0.4952 0.058 Uiso 1 1 calc R A .
C34 C 0.2425(3) -0.1958(3) 0.3585(3) 0.0611(17) Uani 1 1 d U A .
H34A H 0.2342 -0.2305 0.3992 0.092 Uiso 1 1 calc R . .
H34B H 0.2804 -0.2282 0.3381 0.092 Uiso 1 1 calc R . .
H34C H 0.1954 -0.1923 0.3243 0.092 Uiso 1 1 calc R . .
C44 C 0.4516(3) 0.1624(4) 0.4745(2) 0.0604(16) Uani 1 1 d U A .
H44 H 0.4836 0.1091 0.4814 0.073 Uiso 1 1 calc R . .
C4 C 0.4662(3) 0.4617(4) 0.3730(3) 0.0624(17) Uani 1 1 d U A .
H4 H 0.4965 0.4915 0.4119 0.075 Uiso 1 1 calc R . .
C3 C 0.3954(3) 0.4970(4) 0.3460(3) 0.0548(15) Uani 1 1 d U . .
H3 H 0.3784 0.5513 0.3661 0.066 Uiso 1 1 calc R A .
C35 C 0.3488(3) -0.1010(4) 0.4256(3) 0.0599(16) Uani 1 1 d U A .
H35A H 0.3636 -0.0394 0.4457 0.090 Uiso 1 1 calc R . .
H35B H 0.3845 -0.1211 0.3972 0.090 Uiso 1 1 calc R . .
H35C H 0.3487 -0.1465 0.4629 0.090 Uiso 1 1 calc R . .
C46 C 0.4219(3) 0.3187(4) 0.5057(3) 0.0613(17) Uani 1 1 d U A .
H46 H 0.4338 0.3723 0.5344 0.074 Uiso 1 1 calc R . .
C32 C 0.0198(3) 0.2099(4) 0.3904(3) 0.0629(17) Uani 1 1 d U A .
H32A H 0.0041 0.2005 0.4347 0.094 Uiso 1 1 calc R . .
H32B H -0.0196 0.2434 0.3584 0.094 Uiso 1 1 calc R . .
H32C H 0.0662 0.2468 0.3979 0.094 Uiso 1 1 calc R . .
C48A C 0.3038(6) -0.0341(5) 0.1522(4) 0.0325(19) Uani 0.601(9) 1 d PGDU A 3
C49A C 0.2749(6) -0.1216(5) 0.1635(3) 0.042(3) Uani 0.601(9) 1 d PGU A 3
H49A H 0.2628 -0.1359 0.2071 0.051 Uiso 0.601(9) 1 calc PR A 3
C50A C 0.2638(5) -0.1883(4) 0.1110(4) 0.058(3) Uani 0.601(9) 1 d PGU A 3
H50A H 0.2441 -0.2481 0.1188 0.070 Uiso 0.601(9) 1 calc PR A 3
C51A C 0.2815(5) -0.1674(5) 0.0472(3) 0.056(3) Uani 0.601(9) 1 d PGU A 3
H51A H 0.2739 -0.2129 0.0114 0.068 Uiso 0.601(9) 1 calc PR A 3
C52A C 0.3103(5) -0.0798(6) 0.0359(3) 0.057(3) Uani 0.601(9) 1 d PGU A 3
H52A H 0.3224 -0.0656 -0.0077 0.068 Uiso 0.601(9) 1 calc PR A 3
C53A C 0.3214(6) -0.0132(5) 0.0884(4) 0.045(2) Uani 0.601(9) 1 d PGU A 3
H53A H 0.3412 0.0467 0.0807 0.054 Uiso 0.601(9) 1 calc PR A 3
C48B C 0.2904(10) -0.0466(8) 0.1623(7) 0.0325(19) Uani 0.399(9) 1 d PGDU A 4
C49B C 0.2517(9) -0.1231(9) 0.1813(5) 0.042(3) Uani 0.399(9) 1 d PGU A 4
H49B H 0.2377 -0.1242 0.2253 0.051 Uiso 0.399(9) 1 calc PR A 4
C50B C 0.2335(7) -0.1980(7) 0.1360(6) 0.058(3) Uani 0.399(9) 1 d PGU A 4
H50B H 0.2071 -0.2503 0.1490 0.070 Uiso 0.399(9) 1 calc PR A 4
C51B C 0.2540(7) -0.1964(7) 0.0716(5) 0.056(3) Uani 0.399(9) 1 d PGU A 4
H51B H 0.2416 -0.2476 0.0407 0.068 Uiso 0.399(9) 1 calc PR A 4
C52B C 0.2927(8) -0.1199(9) 0.0526(5) 0.057(3) Uani 0.399(9) 1 d PGU A 4
H52B H 0.3067 -0.1189 0.0087 0.068 Uiso 0.399(9) 1 calc PR A 4
C53B C 0.3109(8) -0.0451(8) 0.0980(7) 0.045(2) Uani 0.399(9) 1 d PGU A 4
H53B H 0.3374 0.0072 0.0850 0.054 Uiso 0.399(9) 1 calc PR A 4
C31 C -0.0389(3) 0.0543(4) 0.3462(3) 0.0790(19) Uani 1 1 d U A .
H31A H -0.0305 -0.0049 0.3237 0.119 Uiso 1 1 calc R . .
H31B H -0.0791 0.0894 0.3163 0.119 Uiso 1 1 calc R . .
H31C H -0.0533 0.0413 0.3906 0.119 Uiso 1 1 calc R . .
C8 C 0.2801(3) 0.5742(4) 0.2054(3) 0.0705(18) Uani 1 1 d U . .
H8A H 0.3083 0.6270 0.2295 0.106 Uiso 1 1 calc R . .
H8B H 0.2301 0.5955 0.1824 0.106 Uiso 1 1 calc R . .
H8C H 0.3067 0.5491 0.1707 0.106 Uiso 1 1 calc R . .

loop_
_atom_site_aniso_label
_atom_site_aniso_U_11
_atom_site_aniso_U_22
_atom_site_aniso_U_33
_atom_site_aniso_U_23
_atom_site_aniso_U_13
_atom_site_aniso_U_12
Fe1 0.0261(4) 0.0268(4) 0.0275(3) -0.0034(3) 0.0024(3) -0.0020(3)
Si1 0.0263(9) 0.0295(8) 0.0473(8) -0.0023(6) 0.0034(6) -0.0008(7)
Si2 0.0302(8) 0.0355(8) 0.0319(7) -0.0059(6) 0.0066(6) -0.0044(7)
Si3 0.0322(9) 0.0324(8) 0.0349(7) -0.0057(6) 0.0039(6) 0.0024(7)
C13 0.021(3) 0.031(3) 0.030(2) -0.001(2) 0.003(2) 0.006(2)
N1 0.024(2) 0.036(2) 0.036(2) 0.0020(18) 0.0085(17) -0.007(2)
N5 0.035(3) 0.035(2) 0.032(2) -0.0003(18) 0.0014(18) -0.011(2)
N2 0.023(2) 0.034(2) 0.029(2) 0.0025(17) 0.0022(17) 0.0009(19)
N4 0.036(3) 0.031(2) 0.036(2) 0.0007(18) -0.0002(19) -0.011(2)
N3 0.027(2) 0.025(2) 0.029(2) -0.0039(16) 0.0005(17) 0.0005(18)
C15 0.040(3) 0.050(3) 0.034(3) 0.011(2) 0.014(2) -0.003(3)
C21 0.033(3) 0.031(3) 0.029(2) -0.002(2) -0.001(2) 0.000(2)
C29 0.038(3) 0.031(3) 0.038(3) 0.005(2) 0.011(2) -0.005(2)
C24 0.029(3) 0.032(3) 0.038(3) 0.003(2) 0.004(2) -0.010(2)
C43 0.042(4) 0.062(4) 0.035(3) -0.012(3) 0.001(2) 0.001(3)
C7 0.053(4) 0.032(3) 0.074(4) -0.006(3) 0.015(3) -0.016(3)
C6 0.023(3) 0.056(3) 0.044(3) 0.000(3) 0.008(2) -0.019(3)
C1 0.029(3) 0.047(3) 0.039(3) -0.006(2) 0.012(2) -0.019(3)
C17 0.040(3) 0.049(3) 0.024(2) -0.001(2) -0.001(2) 0.004(3)
C16 0.028(3) 0.032(3) 0.030(3) 0.001(2) 0.004(2) 0.006(2)
C42 0.038(3) 0.045(3) 0.024(2) -0.002(2) 0.010(2) -0.008(3)
C22 0.052(4) 0.036(3) 0.047(3) -0.001(2) 0.000(3) -0.017(3)
C25 0.033(3) 0.037(3) 0.043(3) 0.002(2) 0.003(2) -0.002(3)
C14 0.043(4) 0.051(3) 0.038(3) 0.006(2) 0.011(3) -0.018(3)
C2 0.035(3) 0.042(3) 0.049(3) -0.002(3) 0.010(3) -0.016(3)
C27 0.046(4) 0.064(4) 0.042(3) 0.001(3) 0.013(3) -0.011(3)
C20 0.034(3) 0.031(3) 0.034(3) -0.005(2) -0.003(2) 0.000(2)
C19 0.042(3) 0.039(3) 0.035(3) -0.006(2) -0.011(2) -0.008(3)
C28 0.031(3) 0.052(3) 0.044(3) 0.012(2) 0.005(2) -0.001(3)
C23 0.042(3) 0.033(3) 0.051(3) 0.003(2) 0.004(3) -0.018(3)
C18 0.043(4) 0.055(4) 0.030(3) -0.008(2) -0.007(2) -0.001(3)
C33 0.039(4) 0.041(3) 0.047(3) 0.015(2) 0.010(3) 0.010(3)
C10 0.023(3) 0.061(4) 0.049(3) -0.001(3) 0.001(2) -0.002(3)
C30 0.038(4) 0.046(3) 0.057(3) 0.001(3) 0.007(3) 0.004(3)
C47 0.041(4) 0.062(4) 0.045(3) -0.009(3) 0.000(3) -0.011(3)
C36A 0.033(3) 0.028(5) 0.037(3) -0.001(3) 0.006(2) 0.009(3)
C37A 0.042(3) 0.045(6) 0.046(3) 0.003(4) 0.007(3) 0.007(4)
C38A 0.054(4) 0.059(6) 0.049(3) 0.012(5) 0.005(3) 0.008(5)
C39A 0.031(4) 0.080(9) 0.043(5) -0.010(6) -0.005(3) 0.018(6)
C40A 0.034(4) 0.056(5) 0.045(5) 0.003(4) 0.004(3) -0.004(4)
C41A 0.037(3) 0.040(4) 0.038(4) 0.009(3) -0.006(3) -0.002(3)
C36B 0.033(3) 0.028(5) 0.037(3) -0.001(3) 0.006(2) 0.009(3)
C37B 0.042(3) 0.045(6) 0.046(3) 0.003(4) 0.007(3) 0.007(4)
C38B 0.054(4) 0.059(6) 0.049(3) 0.012(5) 0.005(3) 0.008(5)
C39B 0.031(4) 0.080(9) 0.043(5) -0.010(6) -0.005(3) 0.018(6)
C40B 0.034(4) 0.056(5) 0.045(5) 0.003(4) 0.004(3) -0.004(4)
C41B 0.037(3) 0.040(4) 0.038(4) 0.009(3) -0.006(3) -0.002(3)
C12 0.046(4) 0.077(4) 0.063(4) 0.015(3) 0.013(3) 0.017(3)
C45 0.040(4) 0.101(5) 0.040(3) -0.007(3) -0.006(3) -0.003(4)
C11 0.041(4) 0.087(5) 0.053(3) -0.004(3) 0.015(3) -0.011(3)
C5 0.032(3) 0.076(4) 0.055(3) -0.008(3) 0.005(3) -0.023(3)
C9 0.078(5) 0.036(3) 0.107(5) -0.011(3) 0.037(4) 0.008(3)
C26 0.040(4) 0.056(4) 0.052(3) -0.007(3) 0.016(3) -0.001(3)
C34 0.071(5) 0.045(4) 0.071(4) 0.004(3) 0.024(3) 0.013(3)
C44 0.047(4) 0.089(5) 0.042(3) -0.005(3) 0.002(3) 0.024(4)
C4 0.052(4) 0.072(4) 0.062(4) -0.024(3) 0.008(3) -0.028(4)
C3 0.050(4) 0.054(4) 0.063(4) -0.020(3) 0.017(3) -0.020(3)
C35 0.048(4) 0.065(4) 0.069(4) 0.017(3) 0.019(3) 0.013(3)
C46 0.056(4) 0.072(4) 0.050(3) -0.015(3) -0.001(3) -0.024(4)
C32 0.063(4) 0.061(4) 0.067(4) 0.005(3) 0.016(3) 0.012(3)
C48A 0.032(4) 0.032(3) 0.032(3) 0.004(3) 0.002(3) 0.007(3)
C49A 0.052(7) 0.030(3) 0.039(4) -0.003(3) -0.005(4) 0.007(4)
C50A 0.061(5) 0.043(4) 0.061(5) -0.003(4) -0.013(4) 0.014(4)
C51A 0.050(5) 0.060(5) 0.050(4) -0.023(4) -0.011(4) 0.021(4)
C52A 0.056(4) 0.068(5) 0.042(4) -0.007(4) -0.003(3) 0.016(4)
C53A 0.041(4) 0.054(5) 0.038(3) -0.002(4) 0.004(3) 0.017(4)
C48B 0.032(4) 0.032(3) 0.032(3) 0.004(3) 0.002(3) 0.007(3)
C49B 0.052(7) 0.030(3) 0.039(4) -0.003(3) -0.005(4) 0.007(4)
C50B 0.061(5) 0.043(4) 0.061(5) -0.003(4) -0.013(4) 0.014(4)
C51B 0.050(5) 0.060(5) 0.050(4) -0.023(4) -0.011(4) 0.021(4)
C52B 0.056(4) 0.068(5) 0.042(4) -0.007(4) -0.003(3) 0.016(4)
C53B 0.041(4) 0.054(5) 0.038(3) -0.002(4) 0.004(3) 0.017(4)
C31 0.038(4) 0.074(5) 0.117(5) 0.006(4) -0.004(4) 0.004(4)
C8 0.046(4) 0.075(5) 0.088(4) 0.012(4) 0.006(3) -0.008(3)

loop_
_atom_type_symbol
_atom_type_description
_atom_type_scat_dispersion_real
_atom_type_scat_dispersion_imag
_atom_type_scat_source
C C 0.0033 0.0016 'International Tables Vol C Tables 4.2.6.8 and 6.1.1.4'
H H 0.0000 0.0000 'International Tables Vol C Tables 4.2.6.8 and 6.1.1.4'
N N 0.0061 0.0033 'International Tables Vol C Tables 4.2.6.8 and 6.1.1.4'
Si Si 0.0817 0.0704 'International Tables Vol C Tables 4.2.6.8 and 6.1.1.4'
Fe Fe 0.3463 0.8444 'International Tables Vol C Tables 4.2.6.8 and 6.1.1.4'

loop_
_geom_angle_atom_site_label_1
_geom_angle_atom_site_label_2
_geom_angle_atom_site_label_3
_geom_angle
_geom_angle_site_symmetry_1
_geom_angle_site_symmetry_3
_geom_angle_publ_flag
N3 Fe1 C21 79.79(17) . . ?
N3 Fe1 C13 80.60(17) . . ?
C21 Fe1 C13 160.36(17) . . ?
N3 Fe1 Si2 160.20(11) . . ?
C21 Fe1 Si2 102.28(14) . . ?
C13 Fe1 Si2 96.56(15) . . ?
N3 Fe1 Si3 84.91(12) . . ?
C21 Fe1 Si3 89.51(18) . . ?
C13 Fe1 Si3 87.63(17) . . ?
Si2 Fe1 Si3 114.67(8) . . ?
N3 Fe1 Si1 85.14(13) . . ?
C21 Fe1 Si1 90.75(18) . . ?
C13 Fe1 Si1 88.72(17) . . ?
Si2 Fe1 Si1 75.18(9) . . ?
Si3 Fe1 Si1 169.83(5) . . ?
N3 Fe1 H999 144(2) . . ?
C21 Fe1 H999 93(2) . . ?
C13 Fe1 H999 103(2) . . ?
Si2 Fe1 H999 55(2) . . ?
Si3 Fe1 H999 60(2) . . ?
Si1 Fe1 H999 130(2) . . ?
C36B Si1 C36A 5.6(10) . . ?
C36B Si1 Fe1 118.1(7) . . ?
C36A Si1 Fe1 114.0(8) . . ?
C36B Si1 H55 102.4(16) . . ?
C36A Si1 H55 102.3(16) . . ?
Fe1 Si1 H55 119.7(13) . . ?
C36B Si1 H54 95.2(18) . . ?
C36A Si1 H54 100.5(18) . . ?
Fe1 Si1 H54 111.4(18) . . ?
H55 Si1 H54 107(2) . . ?
C42 Si2 Fe1 124.07(16) . . ?
C42 Si2 H57 100.8(13) . . ?
Fe1 Si2 H57 111.6(12) . . ?
C42 Si2 H56 100.2(14) . . ?
Fe1 Si2 H56 113.5(12) . . ?
H57 Si2 H56 104.4(18) . . ?
C42 Si2 H999 93.0(15) . . ?
Fe1 Si2 H999 33.4(15) . . ?
H57 Si2 H999 111.3(18) . . ?
H56 Si2 H999 138.8(19) . . ?
C48A Si3 C48B 11.3(6) . . ?
C48A Si3 Fe1 117.3(4) . . ?
C48B Si3 Fe1 112.9(5) . . ?
C48A Si3 H58 107.0(14) . . ?
C48B Si3 H58 102.0(15) . . ?
Fe1 Si3 H58 117.7(14) . . ?
C48A Si3 H59 95.6(16) . . ?
C48B Si3 H59 106.7(16) . . ?
Fe1 Si3 H59 113.4(16) . . ?
H58 Si3 H59 103(2) . . ?
N1 C13 N2 101.0(3) . . ?
N1 C13 Fe1 147.0(3) . . ?
N2 C13 Fe1 112.0(3) . . ?
C13 N1 C14 112.7(4) . . ?
C13 N1 C1 130.1(3) . . ?
C14 N1 C1 117.2(4) . . ?
C21 N5 C23 112.1(3) . . ?
C21 N5 C24 128.5(4) . . ?
C23 N5 C24 119.2(4) . . ?
C16 N2 C15 130.1(4) . . ?
C16 N2 C13 117.6(3) . . ?
C15 N2 C13 112.2(4) . . ?
C20 N4 C22 130.6(4) . . ?
C20 N4 C21 115.9(4) . . ?
C22 N4 C21 113.4(4) . . ?
C20 N3 C16 119.2(4) . . ?
C20 N3 Fe1 120.4(3) . . ?
C16 N3 Fe1 120.4(3) . . ?
C14 C15 N2 106.6(4) . . ?
C14 C15 H15 126.7 . . ?
N2 C15 H15 126.7 . . ?
N5 C21 N4 100.3(4) . . ?
N5 C21 Fe1 146.1(3) . . ?
N4 C21 Fe1 113.5(3) . . ?
C28 C29 C24 117.1(4) . . ?
C28 C29 C33 119.9(4) . . ?
C24 C29 C33 123.0(4) . . ?
C25 C24 C29 122.9(4) . . ?
C25 C24 N5 117.9(4) . . ?
C29 C24 N5 119.0(4) . . ?
C44 C43 C42 122.0(5) . . ?
C44 C43 H43 119.0 . . ?
C42 C43 H43 119.0 . . ?
C2 C7 C8 111.2(4) . . ?
C2 C7 C9 114.5(4) . . ?
C8 C7 C9 107.7(4) . . ?
C2 C7 H7 107.7 . . ?
C8 C7 H7 107.7 . . ?
C9 C7 H7 107.7 . . ?
C5 C6 C1 117.1(5) . . ?
C5 C6 C10 119.8(5) . . ?
C1 C6 C10 122.9(4) . . ?
C6 C1 C2 122.9(4) . . ?
C6 C1 N1 118.8(4) . . ?
C2 C1 N1 117.9(4) . . ?
C16 C17 C18 118.5(4) . . ?
C16 C17 H17 120.7 . . ?
C18 C17 H17 120.7 . . ?
N3 C16 C17 121.6(4) . . ?
N3 C16 N2 109.5(4) . . ?
C17 C16 N2 129.0(4) . . ?
C47 C42 C43 116.9(5) . . ?
C47 C42 Si2 120.2(4) . . ?
C43 C42 Si2 122.9(4) . . ?
C23 C22 N4 105.8(4) . . ?
C23 C22 H22 127.1 . . ?
N4 C22 H22 127.1 . . ?
C26 C25 C24 117.6(4) . . ?
C26 C25 C30 119.1(5) . . ?
C24 C25 C30 123.2(4) . . ?
C15 C14 N1 107.5(4) . . ?
C15 C14 H14 126.3 . . ?
N1 C14 H14 126.3 . . ?
C3 C2 C1 116.7(5) . . ?
C3 C2 C7 120.6(5) . . ?
C1 C2 C7 122.6(4) . . ?
C28 C27 C26 121.4(5) . . ?
C28 C27 H27 119.3 . . ?
C26 C27 H27 119.3 . . ?
N3 C20 C19 122.8(4) . . ?
N3 C20 N4 110.3(4) . . ?
C19 C20 N4 126.9(4) . . ?
C20 C19 C18 116.7(4) . . ?
C20 C19 H19 121.7 . . ?
C18 C19 H19 121.7 . . ?
C27 C28 C29 120.8(5) . . ?
C27 C28 H28 119.6 . . ?
C29 C28 H28 119.6 . . ?
C22 C23 N5 108.3(4) . . ?
C22 C23 H23 125.8 . . ?
N5 C23 H23 125.8 . . ?
C19 C18 C17 121.2(4) . . ?
C19 C18 H18 119.4 . . ?
C17 C18 H18 119.4 . . ?
C29 C33 C35 115.0(4) . . ?
C29 C33 C34 112.1(4) . . ?
C35 C33 C34 108.8(4) . . ?
C29 C33 H33 106.8 . . ?
C35 C33 H33 106.8 . . ?
C34 C33 H33 106.8 . . ?
C6 C10 C12 114.2(4) . . ?
C6 C10 C11 109.0(4) . . ?
C12 C10 C11 109.9(4) . . ?
C6 C10 H10 107.9 . . ?
C12 C10 H10 107.9 . . ?
C11 C10 H10 107.9 . . ?
C25 C30 C31 111.5(4) . . ?
C25 C30 C32 113.5(4) . . ?
C31 C30 C32 109.9(5) . . ?
C25 C30 H30 107.2 . . ?
C31 C30 H30 107.2 . . ?
C32 C30 H30 107.2 . . ?
C46 C47 C42 121.4(5) . . ?
C46 C47 H47 119.3 . . ?
C42 C47 H47 119.3 . . ?
C37A C36A C41A 120.0 . . ?
C37A C36A Si1 117.8(9) . . ?
C41A C36A Si1 122.2(9) . . ?
C38A C37A C36A 120.0 . . ?
C38A C37A H37A 120.0 . . ?
C36A C37A H37A 120.0 . . ?
C37A C38A C39A 120.0 . . ?
C37A C38A H38A 120.0 . . ?
C39A C38A H38A 120.0 . . ?
C40A C39A C38A 120.0 . . ?
C40A C39A H39A 120.0 . . ?
C38A C39A H39A 120.0 . . ?
C41A C40A C39A 120.0 . . ?
C41A C40A H40A 120.0 . . ?
C39A C40A H40A 120.0 . . ?
C40A C41A C36A 120.0 . . ?
C40A C41A H41A 120.0 . . ?
C36A C41A H41A 120.0 . . ?
C37B C36B C41B 120.0 . . ?
C37B C36B Si1 115.3(8) . . ?
C41B C36B Si1 124.6(8) . . ?
C38B C37B C36B 120.0 . . ?
C38B C37B H37B 120.0 . . ?
C36B C37B H37B 120.0 . . ?
C39B C38B C37B 120.0 . . ?
C39B C38B H38B 120.0 . . ?
C37B C38B H38B 120.0 . . ?
C38B C39B C40B 120.0 . . ?
C38B C39B H39B 120.0 . . ?
C40B C39B H39B 120.0 . . ?
C41B C40B C39B 120.0 . . ?
C41B C40B H40B 120.0 . . ?
C39B C40B H40B 120.0 . . ?
C40B C41B C36B 120.0 . . ?
C40B C41B H41B 120.0 . . ?
C36B C41B H41B 120.0 . . ?
C10 C12 H12A 109.5 . . ?
C10 C12 H12B 109.5 . . ?
H12A C12 H12B 109.5 . . ?
C10 C12 H12C 109.5 . . ?
H12A C12 H12C 109.5 . . ?
H12B C12 H12C 109.5 . . ?
C46 C45 C44 120.5(5) . . ?
C46 C45 H45 119.7 . . ?
C44 C45 H45 119.7 . . ?
C10 C11 H11A 109.5 . . ?
C10 C11 H11B 109.5 . . ?
H11A C11 H11B 109.5 . . ?
C10 C11 H11C 109.5 . . ?
H11A C11 H11C 109.5 . . ?
H11B C11 H11C 109.5 . . ?
C4 C5 C6 120.9(5) . . ?
C4 C5 H5 119.6 . . ?
C6 C5 H5 119.6 . . ?
C7 C9 H9A 109.5 . . ?
C7 C9 H9B 109.5 . . ?
H9A C9 H9B 109.5 . . ?
C7 C9 H9C 109.5 . . ?
H9A C9 H9C 109.5 . . ?
H9B C9 H9C 109.5 . . ?
C25 C26 C27 120.2(5) . . ?
C25 C26 H26 119.9 . . ?
C27 C26 H26 119.9 . . ?
C33 C34 H34A 109.5 . . ?
C33 C34 H34B 109.5 . . ?
H34A C34 H34B 109.5 . . ?
C33 C34 H34C 109.5 . . ?
H34A C34 H34C 109.5 . . ?
H34B C34 H34C 109.5 . . ?
C45 C44 C43 119.0(5) . . ?
C45 C44 H44 120.5 . . ?
C43 C44 H44 120.5 . . ?
C3 C4 C5 121.1(5) . . ?
C3 C4 H4 119.5 . . ?
C5 C4 H4 119.5 . . ?
C4 C3 C2 121.3(5) . . ?
C4 C3 H3 119.4 . . ?
C2 C3 H3 119.4 . . ?
C33 C35 H35A 109.5 . . ?
C33 C35 H35B 109.5 . . ?
H35A C35 H35B 109.5 . . ?
C33 C35 H35C 109.5 . . ?
H35A C35 H35C 109.5 . . ?
H35B C35 H35C 109.5 . . ?
C45 C46 C47 120.2(5) . . ?
C45 C46 H46 119.9 . . ?
C47 C46 H46 119.9 . . ?
C30 C32 H32A 109.5 . . ?
C30 C32 H32B 109.5 . . ?
H32A C32 H32B 109.5 . . ?
C30 C32 H32C 109.5 . . ?
H32A C32 H32C 109.5 . . ?
H32B C32 H32C 109.5 . . ?
C49A C48A C53A 120.0 . . ?
C49A C48A Si3 121.6(4) . . ?
C53A C48A Si3 118.3(4) . . ?
C48A C49A C50A 120.0 . . ?
C48A C49A H49A 120.0 . . ?
C50A C49A H49A 120.0 . . ?
C51A C50A C49A 120.0 . . ?
C51A C50A H50A 120.0 . . ?
C49A C50A H50A 120.0 . . ?
C52A C51A C50A 120.0 . . ?
C52A C51A H51A 120.0 . . ?
C50A C51A H51A 120.0 . . ?
C51A C52A C53A 120.0 . . ?
C51A C52A H52A 120.0 . . ?
C53A C52A H52A 120.0 . . ?
C52A C53A C48A 120.0 . . ?
C52A C53A H53A 120.0 . . ?
C48A C53A H53A 120.0 . . ?
C49B C48B C53B 120.0 . . ?
C49B C48B Si3 123.3(7) . . ?
C53B C48B Si3 116.5(7) . . ?
C48B C49B C50B 120.0 . . ?
C48B C49B H49B 120.0 . . ?
C50B C49B H49B 120.0 . . ?
C49B C50B C51B 120.0 . . ?
C49B C50B H50B 120.0 . . ?
C51B C50B H50B 120.0 . . ?
C52B C51B C50B 120.0 . . ?
C52B C51B H51B 120.0 . . ?
C50B C51B H51B 120.0 . . ?
C51B C52B C53B 120.0 . . ?
C51B C52B H52B 120.0 . . ?
C53B C52B H52B 120.0 . . ?
C52B C53B C48B 120.0 . . ?
C52B C53B H53B 120.0 . . ?
C48B C53B H53B 120.0 . . ?
C30 C31 H31A 109.5 . . ?
C30 C31 H31B 109.5 . . ?
H31A C31 H31B 109.5 . . ?
C30 C31 H31C 109.5 . . ?
H31A C31 H31C 109.5 . . ?
H31B C31 H31C 109.5 . . ?
C7 C8 H8A 109.5 . . ?
C7 C8 H8B 109.5 . . ?
H8A C8 H8B 109.5 . . ?
C7 C8 H8C 109.5 . . ?
H8A C8 H8C 109.5 . . ?
H8B C8 H8C 109.5 . . ?

loop_
_geom_bond_atom_site_label_1
_geom_bond_atom_site_label_2
_geom_bond_distance
_geom_bond_site_symmetry_2
_geom_bond_publ_flag
Fe1 N3 1.914(3) . ?
Fe1 C21 1.958(5) . ?
Fe1 C13 1.965(5) . ?
Fe1 Si2 2.3389(18) . ?
Fe1 Si3 2.369(3) . ?
Fe1 Si1 2.391(3) . ?
Fe1 H999 1.29(5) . ?
Si1 C36B 1.941(7) . ?
Si1 C36A 1.958(7) . ?
Si1 H55 1.46(3) . ?
Si1 H54 1.38(4) . ?
Si2 C42 1.911(5) . ?
Si2 H57 1.43(3) . ?
Si2 H56 1.49(4) . ?
Si2 H999 1.92(5) . ?
Si3 C48A 1.930(5) . ?
Si3 C48B 1.966(7) . ?
Si3 H58 1.43(4) . ?
Si3 H59 1.44(4) . ?
C13 N1 1.391(5) . ?
C13 N2 1.410(5) . ?
N1 C14 1.400(5) . ?
N1 C1 1.465(5) . ?
N5 C21 1.397(5) . ?
N5 C23 1.404(5) . ?
N5 C24 1.448(5) . ?
N2 C16 1.403(5) . ?
N2 C15 1.407(5) . ?
N4 C20 1.397(5) . ?
N4 C22 1.402(6) . ?
N4 C21 1.409(5) . ?
N3 C20 1.358(5) . ?
N3 C16 1.360(5) . ?
C15 C14 1.339(6) . ?
C15 H15 0.9500 . ?
C29 C28 1.393(6) . ?
C29 C24 1.417(6) . ?
C29 C33 1.519(6) . ?
C24 C25 1.414(6) . ?
C43 C44 1.407(7) . ?
C43 C42 1.407(7) . ?
C43 H43 0.9500 . ?
C7 C2 1.534(7) . ?
C7 C8 1.541(7) . ?
C7 C9 1.548(7) . ?
C7 H7 1.0000 . ?
C6 C5 1.401(6) . ?
C6 C1 1.410(6) . ?
C6 C10 1.536(7) . ?
C1 C2 1.439(7) . ?
C17 C16 1.368(6) . ?
C17 C18 1.400(6) . ?
C17 H17 0.9500 . ?
C42 C47 1.406(6) . ?
C22 C23 1.332(6) . ?
C22 H22 0.9500 . ?
C25 C26 1.393(6) . ?
C25 C30 1.529(6) . ?
C14 H14 0.9500 . ?
C2 C3 1.394(6) . ?
C27 C28 1.389(7) . ?
C27 C26 1.397(7) . ?
C27 H27 0.9500 . ?
C20 C19 1.386(5) . ?
C19 C18 1.391(6) . ?
C19 H19 0.9500 . ?
C28 H28 0.9500 . ?
C23 H23 0.9500 . ?
C18 H18 0.9500 . ?
C33 C35 1.530(7) . ?
C33 C34 1.560(7) . ?
C33 H33 1.0000 . ?
C10 C12 1.541(7) . ?
C10 C11 1.553(6) . ?
C10 H10 1.0000 . ?
C30 C31 1.543(7) . ?
C30 C32 1.562(7) . ?
C30 H30 1.0000 . ?
C47 C46 1.393(7) . ?
C47 H47 0.9500 . ?
C36A C37A 1.3900 . ?
C36A C41A 1.3900 . ?
C37A C38A 1.3900 . ?
C37A H37A 0.9500 . ?
C38A C39A 1.3900 . ?
C38A H38A 0.9500 . ?
C39A C40A 1.3900 . ?
C39A H39A 0.9500 . ?
C40A C41A 1.3900 . ?
C40A H40A 0.9500 . ?
C41A H41A 0.9500 . ?
C36B C37B 1.3900 . ?
C36B C41B 1.3900 . ?
C37B C38B 1.3900 . ?
C37B H37B 0.9500 . ?
C38B C39B 1.3900 . ?
C38B H38B 0.9500 . ?
C39B C40B 1.3900 . ?
C39B H39B 0.9500 . ?
C40B C41B 1.3900 . ?
C40B H40B 0.9500 . ?
C41B H41B 0.9500 . ?
C12 H12A 0.9800 . ?
C12 H12B 0.9800 . ?
C12 H12C 0.9800 . ?
C45 C46 1.384(7) . ?
C45 C44 1.385(7) . ?
C45 H45 0.9500 . ?
C11 H11A 0.9800 . ?
C11 H11B 0.9800 . ?
C11 H11C 0.9800 . ?
C5 C4 1.396(7) . ?
C5 H5 0.9500 . ?
C9 H9A 0.9800 . ?
C9 H9B 0.9800 . ?
C9 H9C 0.9800 . ?
C26 H26 0.9500 . ?
C34 H34A 0.9800 . ?
C34 H34B 0.9800 . ?
C34 H34C 0.9800 . ?
C44 H44 0.9500 . ?
C4 C3 1.387(7) . ?
C4 H4 0.9500 . ?
C3 H3 0.9500 . ?
C35 H35A 0.9800 . ?
C35 H35B 0.9800 . ?
C35 H35C 0.9800 . ?
C46 H46 0.9500 . ?
C32 H32A 0.9800 . ?
C32 H32B 0.9800 . ?
C32 H32C 0.9800 . ?
C48A C49A 1.3900 . ?
C48A C53A 1.3900 . ?
C49A C50A 1.3900 . ?
C49A H49A 0.9500 . ?
C50A C51A 1.3900 . ?
C50A H50A 0.9500 . ?
C51A C52A 1.3900 . ?
C51A H51A 0.9500 . ?
C52A C53A 1.3900 . ?
C52A H52A 0.9500 . ?
C53A H53A 0.9500 . ?
C48B C49B 1.3900 . ?
C48B C53B 1.3900 . ?
C49B C50B 1.3900 . ?
C49B H49B 0.9500 . ?
C50B C51B 1.3900 . ?
C50B H50B 0.9500 . ?
C51B C52B 1.3900 . ?
C51B H51B 0.9500 . ?
C52B C53B 1.3900 . ?
C52B H52B 0.9500 . ?
C53B H53B 0.9500 . ?
C31 H31A 0.9800 . ?
C31 H31B 0.9800 . ?
C31 H31C 0.9800 . ?
C8 H8A 0.9800 . ?
C8 H8B 0.9800 . ?
C8 H8C 0.9800 . ?

loop_
_geom_torsion_atom_site_label_1
_geom_torsion_atom_site_label_2
_geom_torsion_atom_site_label_3
_geom_torsion_atom_site_label_4
_geom_torsion
_geom_torsion_site_symmetry_1
_geom_torsion_site_symmetry_2
_geom_torsion_site_symmetry_3
_geom_torsion_site_symmetry_4
_geom_torsion_publ_flag
N3 Fe1 Si1 C36B 26.4(7) . . . . ?
C21 Fe1 Si1 C36B -53.3(7) . . . . ?
C13 Fe1 Si1 C36B 107.1(7) . . . . ?
Si2 Fe1 Si1 C36B -155.8(7) . . . . ?
Si3 Fe1 Si1 C36B 38.1(8) . . . . ?
N3 Fe1 Si1 C36A 30.6(7) . . . . ?
C21 Fe1 Si1 C36A -49.1(7) . . . . ?
C13 Fe1 Si1 C36A 111.3(7) . . . . ?
Si2 Fe1 Si1 C36A -151.6(7) . . . . ?
Si3 Fe1 Si1 C36A 42.4(8) . . . . ?
N3 Fe1 Si2 C42 -157.1(4) . . . . ?
C21 Fe1 Si2 C42 109.0(2) . . . . ?
C13 Fe1 Si2 C42 -76.6(2) . . . . ?
Si3 Fe1 Si2 C42 13.78(19) . . . . ?
Si1 Fe1 Si2 C42 -163.54(18) . . . . ?
N3 Fe1 Si3 C48A -22.0(3) . . . . ?
C21 Fe1 Si3 C48A 57.8(3) . . . . ?
C13 Fe1 Si3 C48A -102.8(3) . . . . ?
Si2 Fe1 Si3 C48A 161.1(3) . . . . ?
Si1 Fe1 Si3 C48A -33.7(5) . . . . ?
N3 Fe1 Si3 C48B -33.5(5) . . . . ?
C21 Fe1 Si3 C48B 46.2(5) . . . . ?
C13 Fe1 Si3 C48B -114.3(5) . . . . ?
Si2 Fe1 Si3 C48B 149.6(5) . . . . ?
Si1 Fe1 Si3 C48B -45.3(6) . . . . ?
N3 Fe1 C13 N1 -176.1(6) . . . . ?
C21 Fe1 C13 N1 -172.8(5) . . . . ?
Si2 Fe1 C13 N1 23.7(6) . . . . ?
Si3 Fe1 C13 N1 -90.9(6) . . . . ?
Si1 Fe1 C13 N1 98.6(6) . . . . ?
N3 Fe1 C13 N2 1.0(3) . . . . ?
C21 Fe1 C13 N2 4.4(7) . . . . ?
Si2 Fe1 C13 N2 -159.2(3) . . . . ?
Si3 Fe1 C13 N2 86.2(3) . . . . ?
Si1 Fe1 C13 N2 -84.3(3) . . . . ?
N2 C13 N1 C14 -1.4(5) . . . . ?
Fe1 C13 N1 C14 175.9(5) . . . . ?
N2 C13 N1 C1 -179.6(4) . . . . ?
Fe1 C13 N1 C1 -2.3(9) . . . . ?
N1 C13 N2 C16 177.6(3) . . . . ?
Fe1 C13 N2 C16 -0.8(5) . . . . ?
N1 C13 N2 C15 1.4(4) . . . . ?
Fe1 C13 N2 C15 -177.0(3) . . . . ?
C21 Fe1 N3 C20 -1.4(3) . . . . ?
C13 Fe1 N3 C20 177.5(4) . . . . ?
Si2 Fe1 N3 C20 -99.3(4) . . . . ?
Si3 Fe1 N3 C20 89.1(3) . . . . ?
Si1 Fe1 N3 C20 -93.0(3) . . . . ?
C21 Fe1 N3 C16 179.9(3) . . . . ?
C13 Fe1 N3 C16 -1.2(3) . . . . ?
Si2 Fe1 N3 C16 82.0(5) . . . . ?
Si3 Fe1 N3 C16 -89.7(3) . . . . ?
Si1 Fe1 N3 C16 88.3(3) . . . . ?
C16 N2 C15 C14 -176.5(4) . . . . ?
C13 N2 C15 C14 -0.9(5) . . . . ?
C23 N5 C21 N4 -0.3(5) . . . . ?
C24 N5 C21 N4 -176.0(4) . . . . ?
C23 N5 C21 Fe1 -179.9(5) . . . . ?
C24 N5 C21 Fe1 4.4(9) . . . . ?
C20 N4 C21 N5 177.9(4) . . . . ?
C22 N4 C21 N5 0.2(5) . . . . ?
C20 N4 C21 Fe1 -2.3(5) . . . . ?
C22 N4 C21 Fe1 179.9(3) . . . . ?
N3 Fe1 C21 N5 -178.5(6) . . . . ?
C13 Fe1 C21 N5 178.2(5) . . . . ?
Si2 Fe1 C21 N5 -18.6(6) . . . . ?
Si3 Fe1 C21 N5 96.6(6) . . . . ?
Si1 Fe1 C21 N5 -93.6(6) . . . . ?
N3 Fe1 C21 N4 1.9(3) . . . . ?
C13 Fe1 C21 N4 -1.4(7) . . . . ?
Si2 Fe1 C21 N4 161.8(3) . . . . ?
Si3 Fe1 C21 N4 -83.0(3) . . . . ?
Si1 Fe1 C21 N4 86.8(3) . . . . ?
C28 C29 C24 C25 0.0(7) . . . . ?
C33 C29 C24 C25 -180.0(4) . . . . ?
C28 C29 C24 N5 -174.7(4) . . . . ?
C33 C29 C24 N5 5.3(6) . . . . ?
C21 N5 C24 C25 93.2(6) . . . . ?
C23 N5 C24 C25 -82.3(5) . . . . ?
C21 N5 C24 C29 -91.8(6) . . . . ?
C23 N5 C24 C29 92.7(5) . . . . ?
C5 C6 C1 C2 2.6(7) . . . . ?
C10 C6 C1 C2 -172.5(4) . . . . ?
C5 C6 C1 N1 174.7(4) . . . . ?
C10 C6 C1 N1 -0.4(6) . . . . ?
C13 N1 C1 C6 93.3(6) . . . . ?
C14 N1 C1 C6 -84.7(5) . . . . ?
C13 N1 C1 C2 -94.2(6) . . . . ?
C14 N1 C1 C2 87.7(5) . . . . ?
C20 N3 C16 C17 1.5(6) . . . . ?
Fe1 N3 C16 C17 -179.7(3) . . . . ?
C20 N3 C16 N2 -177.6(4) . . . . ?
Fe1 N3 C16 N2 1.1(5) . . . . ?
C18 C17 C16 N3 -1.0(7) . . . . ?
C18 C17 C16 N2 178.0(4) . . . . ?
C15 N2 C16 N3 175.3(4) . . . . ?
C13 N2 C16 N3 -0.2(5) . . . . ?
C15 N2 C16 C17 -3.8(8) . . . . ?
C13 N2 C16 C17 -179.2(4) . . . . ?
C44 C43 C42 C47 0.9(7) . . . . ?
C44 C43 C42 Si2 -175.7(4) . . . . ?
Fe1 Si2 C42 C47 146.5(3) . . . . ?
Fe1 Si2 C42 C43 -37.0(4) . . . . ?
C20 N4 C22 C23 -177.3(5) . . . . ?
C21 N4 C22 C23 0.0(6) . . . . ?
C29 C24 C25 C26 -0.5(7) . . . . ?
N5 C24 C25 C26 174.2(4) . . . . ?
C29 C24 C25 C30 179.0(4) . . . . ?
N5 C24 C25 C30 -6.3(6) . . . . ?
N2 C15 C14 N1 -0.1(5) . . . . ?
C13 N1 C14 C15 1.0(5) . . . . ?
C1 N1 C14 C15 179.4(4) . . . . ?
C6 C1 C2 C3 -2.2(7) . . . . ?
N1 C1 C2 C3 -174.3(4) . . . . ?
C6 C1 C2 C7 174.7(4) . . . . ?
N1 C1 C2 C7 2.6(6) . . . . ?
C8 C7 C2 C3 83.9(6) . . . . ?
C9 C7 C2 C3 -38.4(6) . . . . ?
C8 C7 C2 C1 -92.9(5) . . . . ?
C9 C7 C2 C1 144.8(4) . . . . ?
C16 N3 C20 C19 -0.8(6) . . . . ?
Fe1 N3 C20 C19 -179.6(3) . . . . ?
C16 N3 C20 N4 179.2(4) . . . . ?
Fe1 N3 C20 N4 0.4(5) . . . . ?
C22 N4 C20 N3 178.5(4) . . . . ?
C21 N4 C20 N3 1.3(5) . . . . ?
C22 N4 C20 C19 -1.5(8) . . . . ?
C21 N4 C20 C19 -178.7(4) . . . . ?
N3 C20 C19 C18 -0.4(7) . . . . ?
N4 C20 C19 C18 179.6(4) . . . . ?
C26 C27 C28 C29 -1.0(8) . . . . ?
C24 C29 C28 C27 0.7(7) . . . . ?
C33 C29 C28 C27 -179.3(4) . . . . ?
N4 C22 C23 N5 -0.1(5) . . . . ?
C21 N5 C23 C22 0.3(6) . . . . ?
C24 N5 C23 C22 176.5(4) . . . . ?
C20 C19 C18 C17 0.9(7) . . . . ?
C16 C17 C18 C19 -0.2(7) . . . . ?
C28 C29 C33 C35 -28.9(6) . . . . ?
C24 C29 C33 C35 151.1(4) . . . . ?
C28 C29 C33 C34 96.0(5) . . . . ?
C24 C29 C33 C34 -84.0(5) . . . . ?
C5 C6 C10 C12 53.3(6) . . . . ?
C1 C6 C10 C12 -131.7(5) . . . . ?
C5 C6 C10 C11 -70.0(6) . . . . ?
C1 C6 C10 C11 105.0(5) . . . . ?
C26 C25 C30 C31 -84.0(6) . . . . ?
C24 C25 C30 C31 96.5(6) . . . . ?
C26 C25 C30 C32 40.9(6) . . . . ?
C24 C25 C30 C32 -138.7(5) . . . . ?
C43 C42 C47 C46 -1.2(7) . . . . ?
Si2 C42 C47 C46 175.5(4) . . . . ?
C36B Si1 C36A C37A 24(16) . . . . ?
Fe1 Si1 C36A C37A -113.7(10) . . . . ?
C36B Si1 C36A C41A -157(18) . . . . ?
Fe1 Si1 C36A C41A 65.7(13) . . . . ?
C41A C36A C37A C38A 0.0 . . . . ?
Si1 C36A C37A C38A 179.4(19) . . . . ?
C36A C37A C38A C39A 0.0 . . . . ?
C37A C38A C39A C40A 0.0 . . . . ?
C38A C39A C40A C41A 0.0 . . . . ?
C39A C40A C41A C36A 0.0 . . . . ?
C37A C36A C41A C40A 0.0 . . . . ?
Si1 C36A C41A C40A -179(2) . . . . ?
C36A Si1 C36B C37B -160(18) . . . . ?
Fe1 Si1 C36B C37B -116.2(8) . . . . ?
C36A Si1 C36B C41B 19(16) . . . . ?
Fe1 Si1 C36B C41B 63.1(13) . . . . ?
C41B C36B C37B C38B 0.0 . . . . ?
Si1 C36B C37B C38B 179.3(17) . . . . ?
C36B C37B C38B C39B 0.0 . . . . ?
C37B C38B C39B C40B 0.0 . . . . ?
C38B C39B C40B C41B 0.0 . . . . ?
C39B C40B C41B C36B 0.0 . . . . ?
C37B C36B C41B C40B 0.0 . . . . ?
Si1 C36B C41B C40B -179.3(19) . . . . ?
C1 C6 C5 C4 -1.1(7) . . . . ?
C10 C6 C5 C4 174.2(5) . . . . ?
C24 C25 C26 C27 0.3(7) . . . . ?
C30 C25 C26 C27 -179.2(5) . . . . ?
C28 C27 C26 C25 0.4(8) . . . . ?
C46 C45 C44 C43 0.3(8) . . . . ?
C42 C43 C44 C45 -0.5(8) . . . . ?
C6 C5 C4 C3 -0.8(8) . . . . ?
C5 C4 C3 C2 1.3(8) . . . . ?
C1 C2 C3 C4 0.2(7) . . . . ?
C7 C2 C3 C4 -176.8(5) . . . . ?
C44 C45 C46 C47 -0.6(8) . . . . ?
C42 C47 C46 C45 1.1(8) . . . . ?
C48B Si3 C48A C49A -21(4) . . . . ?
Fe1 Si3 C48A C49A -90.2(5) . . . . ?
C48B Si3 C48A C53A 163(5) . . . . ?
Fe1 Si3 C48A C53A 93.5(5) . . . . ?
C53A C48A C49A C50A 0.0 . . . . ?
Si3 C48A C49A C50A -176.2(8) . . . . ?
C48A C49A C50A C51A 0.0 . . . . ?
C49A C50A C51A C52A 0.0 . . . . ?
C50A C51A C52A C53A 0.0 . . . . ?
C51A C52A C53A C48A 0.0 . . . . ?
C49A C48A C53A C52A 0.0 . . . . ?
Si3 C48A C53A C52A 176.4(8) . . . . ?
C48A Si3 C48B C49B 167(5) . . . . ?
Fe1 Si3 C48B C49B -77.3(9) . . . . ?
C48A Si3 C48B C53B -8(4) . . . . ?
Fe1 Si3 C48B C53B 107.5(7) . . . . ?
C53B C48B C49B C50B 0.0 . . . . ?
Si3 C48B C49B C50B -175.0(12) . . . . ?
C48B C49B C50B C51B 0.0 . . . . ?
C49B C50B C51B C52B 0.0 . . . . ?
C50B C51B C52B C53B 0.0 . . . . ?
C51B C52B C53B C48B 0.0 . . . . ?
C49B C48B C53B C52B 0.0 . . . . ?
Si3 C48B C53B C52B 175.4(12) . . . . ?
